data_1522356
loop_
_publ_author_name
'Lawson, A.C.jr.'
'Smith, J.L.'
'O'Rourke, J.A.'
'Willis, J.O.'
'Faber, J.'
'Hitterman, R.L.'

_publ_section_title
;
 Orthorhombic structure of U Mn2 at low temperatures
;
_journal_name_full 'Journal of the Less-Common Metals'
_journal_page_first 243
_journal_page_last 248
_journal_volume 107
_journal_year 1985
_chemical_formula_sum 'Mn2 U'
_space_group_IT_number 74
_symmetry_space_group_name_Hall '-I 2b 2'
_symmetry_space_group_name_H-M 'I m m a'
_cell_angle_alpha 90
_cell_angle_beta 90
_cell_angle_gamma 90
_cell_formula_units_Z 4
_cell_length_a 4.8163
_cell_length_b 5.2478
_cell_length_c 7.182
_cell_volume 181.525
_citation_journal_id_ASTM JCOMAH
_cod_data_source_file Lawson_JCOMAH_1985_1186.cif
_cod_data_source_block Mn2U1
_cod_original_cell_volume 181.5249
_cod_original_formula_sum 'Mn2 U1'
_cod_database_code 1522356

loop_
_symmetry_equiv_pos_as_xyz
x,y,z
-x,-y+1/2,z
x,-y,-z
-x,y+1/2,-z
-x,-y,-z
x,y-1/2,-z
-x,y,z
x,-y-1/2,z
x+1/2,y+1/2,z+1/2
-x+1/2,-y+1,z+1/2
x+1/2,-y+1/2,-z+1/2
-x+1/2,y+1,-z+1/2
-x+1/2,-y+1/2,-z+1/2
x+1/2,y,-z+1/2
-x+1/2,y+1/2,z+1/2
x+1/2,-y,z+1/2

loop_
_atom_site_label
_atom_site_type_symbol
_atom_site_fract_x
_atom_site_fract_y
_atom_site_fract_z
_atom_site_occupancy
_atom_site_U_iso_or_equiv
U1 U 0 0.25 0.1345 1 0.0
Mn2 Mn 0.25 0.25 0.75 1 0.0
Mn1 Mn 0 0 0.5 1 0.0
